data_7707561
loop_
_publ_author_name
'Kong, Qing-Rong'
'Wang, Bin'
'Liu, Xiao-Lin'
'Zhao, Hai-Xia'
'Long, La-Sheng'
'Zheng, Lan-Sun'

_publ_section_title
;
 A polar oxyhalogen-vanadate compound
 (C<sub>5</sub>NH<sub>13</sub>Cl)<sub>2</sub>VOCl<sub>4</sub> with optical
 and two-staged dielectric switch behavior.
;
_journal_issue 26
_journal_name_full 'Dalton transactions (Cambridge, England : 2003)'
_journal_page_first 9293
_journal_page_last 9297
_journal_paper_doi 10.1039/d1dt01241j
_journal_volume 50
_journal_year 2021
_chemical_formula_moiety 'Cl4 O V, 2(C5 H13 Cl N)'
_chemical_formula_sum 'C10 H26 Cl6 N2 O V'
_chemical_formula_weight 453.97
_space_group_crystal_system monoclinic
_space_group_IT_number 14
_space_group_name_Hall '-P 2yn'
_space_group_name_H-M_alt 'P 1 21/n 1'
_atom_sites_solution_hydrogens geom
_atom_sites_solution_primary dual
_audit_creation_date 2020-11-05
_audit_creation_method
;
Olex2 1.2
(compiled 2018.05.29 svn.r3508 for OlexSys, GUI svn.r5506)
;
_audit_update_record
;
2021-01-12 deposited with the CCDC.	2021-06-02 downloaded from the CCDC.
;
_cell_angle_alpha 90
_cell_angle_beta 95.135(4)
_cell_angle_gamma 90
_cell_formula_units_Z 2
_cell_length_a 8.7533(4)
_cell_length_b 9.0953(4)
_cell_length_c 12.7626(6)
_cell_measurement_reflns_used 4871
_cell_measurement_temperature 300.00(11)
_cell_measurement_theta_max 73.7250
_cell_measurement_theta_min 4.8390
_cell_volume 1012.00(8)
_computing_cell_refinement 'CrysAlisPro 1.171.40.53 (Rigaku OD, 2019)'
_computing_data_collection 'CrysAlisPro 1.171.40.53 (Rigaku OD, 2019)'
_computing_data_reduction 'CrysAlisPro 1.171.40.53 (Rigaku OD, 2019)'
_computing_molecular_graphics 'Olex2 (Dolomanov et al., 2009)'
_computing_publication_material 'Olex2 (Dolomanov et al., 2009)'
_computing_structure_refinement 'ShelXL (Sheldrick, 2015)'
_computing_structure_solution 'ShelXT (Sheldrick, 2015)'
_diffrn_ambient_environment air
_diffrn_ambient_temperature 300.00(11)
_diffrn_detector 'CCD plate'
_diffrn_detector_area_resol_mean 10.0000
_diffrn_detector_type HyPix
_diffrn_measured_fraction_theta_full 0.998
_diffrn_measured_fraction_theta_max 0.978
_diffrn_measurement_details
;
List of Runs (angles in degrees, time in seconds):

  # Type    Start    End  Width  t~exp~   \w     \q     \k     \f   Frames
#--------------------------------------------------------------------------
  1  \w     25.00  72.00   0.50    0.31    --   43.22-105.00 -78.00   94
  2  \w     36.00  62.00   0.50    0.31    --   43.22 -99.00   0.00   52
  3  \w     65.00 110.00   0.50    1.24    --  107.45-105.00 -78.00   90
  4  \w     55.00  81.00   0.50    1.24    --  107.45 -94.00  30.00   52
  5  \w     33.00  62.00   0.50    1.24    --  107.45-105.00 -78.00   58
  6  \w     33.00 100.00   0.50    1.24    --  107.45 -94.00 120.00  134
  7  \w     91.00 116.00   0.50    1.24    --  107.45-125.00 120.00   50
  8  \w     33.00  85.00   0.50    1.24    --  107.45-125.00 120.00  104
  9  \w     89.00 123.00   0.50    1.24    --  107.45  77.00  90.00   68
 10  \w    138.00 178.00   0.50    1.24    --  107.45  77.00  90.00   80
 11  \w    149.00 178.00   0.50    1.24    --  107.45 125.00 120.00   58
 12  \w    106.00 132.00   0.50    1.24    --  107.45 105.00  22.00   52
 13  \w     93.00 174.00   0.50    1.24    --  107.45 125.00 -30.00  162
 14  \w    107.00 133.00   0.50    1.24    --  107.45 125.00 120.00   52
 15  \w    -63.00 -31.00   0.50    1.24    --  -90.25 105.00  22.00   64
 16  \w    -85.00 -22.00   0.50    0.31    --  -43.22 105.00  22.00  126
 17  \w   -108.00 -74.00   0.50    0.31    --  -43.22-125.00 -60.00   68
 18  \w   -116.00 -73.00   0.50    0.31    --  -43.22-125.00-120.00   86
 19  \w   -122.00 -81.00   0.50    1.24    --  -90.25-105.00 -78.00   82
 20  \w   -115.00 -70.00   0.50    0.31    --  -43.22-125.00   0.00   90
 21  \w   -113.00 -74.00   0.50    0.31    --  -43.22-125.00  60.00   78
 22  \w   -115.00 -74.00   0.50    0.31    --  -43.22-125.00  90.00   82
 23  \w   -134.00 -94.00   0.50    1.24    --  -90.25 -94.00  30.00   80
 24  \w   -159.00 -72.00   0.50    1.24    --  -90.25 -45.00 120.00  174
 25  \w    -18.00   8.00   0.50    0.30    --  -43.22 103.00  25.00   52
 26  \w   -118.00 -67.00   0.50    0.30    --  -43.22 -57.00-180.00  102
 27  \w    -62.00 -20.00   0.50    0.30    --  -43.22 -57.00-180.00   84
 28  \w     38.00  84.00   0.50    0.30    --   43.22-125.00-120.00   92
 29  \w      4.00  31.00   0.50    0.30    --   43.22 -99.00 -90.00   54
 30  \w    -87.00 -52.00   0.50    0.20    --  -90.25 125.00  30.00   70
 31  \w    -43.00 -17.00   0.50    0.20    --  -90.25 125.00  90.00   52
 32  \w    -46.00 -16.00   0.50    0.20    --  -90.25 125.00  30.00   60
 33  \w   -113.00 -23.00   0.50    0.20    --  -90.25  45.00  60.00  180
 34  \w     35.00  79.00   0.50    0.20    --  107.45-125.00 -90.00   88
 35  \w    146.00 176.00   0.50    0.20    --  107.45  45.00 150.00   60
 36  \w     94.00 136.00   0.50    0.20    --  107.45 -77.00 150.00   84
 37  \w    103.00 128.00   0.50    0.20    --  107.45  45.00 150.00   50
 38  \w    131.00 178.00   0.50    0.20    --  107.45  61.00  60.00   94
 39  \w     83.00 112.00   0.50    0.20    --  107.45-125.00 -90.00   58
 40  \w     92.00 117.00   0.50    0.20    --  107.45-125.00  60.00   50
 41  \w     35.00  61.00   0.50    0.20    --  107.45-125.00  60.00   52
 42  \w     36.00  90.00   0.50    0.20    --  107.45-125.00-180.00  108
 43  \w     54.00  79.00   0.50    0.20    --  107.45 -94.00 -60.00   50
 44  \w     93.00 119.00   0.50    0.20    --  107.45  61.00  60.00   52
 45  \w     38.00  65.00   0.50    0.20    --  107.45 -77.00 150.00   54
 46  \w    116.00 141.00   0.50    0.20    --  107.45 103.00  25.00   50
 47  \w    -62.00 -37.00   0.50    0.30    --  -43.22 103.00  25.00   50
 48  \w     46.00  71.00   0.50    0.20    --  107.45-103.00 -77.00   50
;
_diffrn_measurement_device 'four-circle diffractometer'
_diffrn_measurement_device_type 'XtaLAB Synergy, Dualflex, HyPix'
_diffrn_measurement_method '\w scans'
_diffrn_orient_matrix_type 'CrysAlisPro convention (1999,Acta A55,543-557)'
_diffrn_orient_matrix_UB_11 0.0396035000
_diffrn_orient_matrix_UB_12 0.1461190000
_diffrn_orient_matrix_UB_13 0.0573178000
_diffrn_orient_matrix_UB_21 -0.0345788000
_diffrn_orient_matrix_UB_22 -0.0705459000
_diffrn_orient_matrix_UB_23 0.1050683000
_diffrn_orient_matrix_UB_31 0.1685923000
_diffrn_orient_matrix_UB_32 -0.0486255000
_diffrn_orient_matrix_UB_33 0.0195583000
_diffrn_radiation_monochromator mirror
_diffrn_radiation_probe x-ray
_diffrn_radiation_type CuK\a
_diffrn_radiation_wavelength 1.54184
_diffrn_reflns_av_R_equivalents 0.0556
_diffrn_reflns_av_unetI/netI 0.0319
_diffrn_reflns_Laue_measured_fraction_full 0.998
_diffrn_reflns_Laue_measured_fraction_max 0.978
_diffrn_reflns_limit_h_max 10
_diffrn_reflns_limit_h_min -7
_diffrn_reflns_limit_k_max 11
_diffrn_reflns_limit_k_min -11
_diffrn_reflns_limit_l_max 15
_diffrn_reflns_limit_l_min -15
_diffrn_reflns_number 10601
_diffrn_reflns_point_group_measured_fraction_full 0.998
_diffrn_reflns_point_group_measured_fraction_max 0.978
_diffrn_reflns_theta_full 67.684
_diffrn_reflns_theta_max 74.061
_diffrn_reflns_theta_min 5.892
_diffrn_source 'micro-focus sealed X-ray tube'
_diffrn_source_type 'PhotonJet (Cu) X-ray Source'
_exptl_absorpt_coefficient_mu 11.365
_exptl_absorpt_correction_T_max 1.00000
_exptl_absorpt_correction_T_min 0.77585
_exptl_absorpt_correction_type multi-scan
_exptl_absorpt_process_details
;
CrysAlisPro 1.171.40.53 (Rigaku Oxford Diffraction, 2019)
Empirical absorption correction using spherical harmonics,
 implemented in SCALE3 ABSPACK scaling algorithm.
;
_exptl_crystal_colour 'clear greenish green'
_exptl_crystal_colour_lustre clear
_exptl_crystal_colour_modifier greenish
_exptl_crystal_colour_primary green
_exptl_crystal_density_diffrn 1.490
_exptl_crystal_description block
_exptl_crystal_F_000 466
_exptl_crystal_size_max 0.2
_exptl_crystal_size_mid 0.2
_exptl_crystal_size_min 0.12
_refine_diff_density_max 1.082
_refine_diff_density_min -0.886
_refine_diff_density_rms 0.086
_refine_ls_extinction_method none
_refine_ls_goodness_of_fit_ref 1.131
_refine_ls_hydrogen_treatment constr
_refine_ls_matrix_type full
_refine_ls_number_parameters 131
_refine_ls_number_reflns 2013
_refine_ls_number_restraints 0
_refine_ls_restrained_S_all 1.131
_refine_ls_R_factor_all 0.0878
_refine_ls_R_factor_gt 0.0758
_refine_ls_shift/su_max 0.000
_refine_ls_shift/su_mean 0.000
_refine_ls_structure_factor_coef Fsqd
_refine_ls_weighting_details 'w=1/[\s^2^(Fo^2^)+(0.1063P)^2^+1.3623P] where P=(Fo^2^+2Fc^2^)/3'
_refine_ls_weighting_scheme calc
_refine_ls_wR_factor_gt 0.2182
_refine_ls_wR_factor_ref 0.2326
_reflns_Friedel_coverage 0.000
_reflns_number_gt 1635
_reflns_number_total 2013
_reflns_threshold_expression 'I > 2\s(I)'
_cod_data_source_file d1dt01241j2.cif
_cod_data_source_block exp_8741
_cod_depositor_comments 'Adding full bibliography for 7707559--7707561.cif.'
_cod_database_code 7707561
_shelx_shelxl_version_number 2014/7
_shelx_space_group_comment
;
The symmetry employed for this shelxl refinement is uniquely defined
by the following loop, which should always be used as a source of
symmetry information in preference to the above space-group names.
They are only intended as comments.
;
_shelx_estimated_absorpt_t_max 0.342
_shelx_estimated_absorpt_t_min 0.210
_reflns_odcompleteness_completeness 99.95
_reflns_odcompleteness_iscentric 1
_reflns_odcompleteness_theta 66.49
_olex2_refinement_description
;
1. Fixed Uiso
 At 1.2 times of:
  All C(H,H) groups
 At 1.5 times of:
  All C(H,H,H) groups
2. Others
 Sof(Cl4)=Sof(C6)=Sof(H6A)=Sof(H6B)=Sof(C7)=Sof(H7A)=Sof(H7B)=1-FVAR(1)
 Sof(Cl3)=Sof(C4)=Sof(H4A)=Sof(H4B)=Sof(C5)=Sof(H5A)=Sof(H5B)=FVAR(1)
 Fixed Sof: O1(0.5) V1(0.5)
3.a Secondary CH2 refined with riding coordinates:
 C4(H4A,H4B), C5(H5A,H5B), C6(H6A,H6B), C7(H7A,H7B)
3.b Idealised Me refined as rotating group:
 C1(H1A,H1B,H1C), C2(H2A,H2B,H2C), C3(H3A,H3B,H3C)
;
_olex2_submission_special_instructions 'No special instructions were received'
_oxdiff_exptl_absorpt_empirical_details
;
Empirical correction (ABSPACK) includes:
- Absorption correction using spherical harmonics
- Frame scaling
;
_oxdiff_exptl_absorpt_empirical_full_max 3.337
_oxdiff_exptl_absorpt_empirical_full_min 0.628

loop_
_space_group_symop_operation_xyz
'x, y, z'
'-x+1/2, y+1/2, -z+1/2'
'-x, -y, -z'
'x-1/2, -y-1/2, z-1/2'

loop_
_atom_site_label
_atom_site_type_symbol
_atom_site_fract_x
_atom_site_fract_y
_atom_site_fract_z
_atom_site_U_iso_or_equiv
_atom_site_adp_type
_atom_site_occupancy
_atom_site_site_symmetry_order
_atom_site_calc_flag
_atom_site_refinement_flags_posn
_atom_site_refinement_flags_adp
_atom_site_refinement_flags_occupancy
_atom_site_disorder_assembly
_atom_site_disorder_group
Cl1 Cl 0.6666(2) 0.69204(18) 0.53360(13) 0.1017(6) Uani 1 1 d . . . . .
Cl2 Cl 0.4822(2) 0.4754(2) 0.67649(12) 0.1024(6) Uani 1 1 d . . . . .
Cl3 Cl 0.0190(9) 0.8475(6) 0.4353(5) 0.0852(13) Uani 0.56(2) 1 d . . P A 1
N1 N -0.0118(5) 0.5015(4) 0.2357(3) 0.0703(11) Uani 1 1 d . . . . .
C1 C -0.1370(7) 0.5353(7) 0.1545(5) 0.0878(16) Uani 1 1 d . . . . .
H1A H -0.1082 0.6174 0.1133 0.132 Uiso 1 1 calc GR . . . .
H1B H -0.2281 0.5592 0.1876 0.132 Uiso 1 1 calc GR . . . .
H1C H -0.1562 0.4513 0.1097 0.132 Uiso 1 1 calc GR . . . .
C2 C 0.1263(8) 0.4557(8) 0.1822(6) 0.0953(18) Uani 1 1 d . . . . .
H2A H 0.1013 0.3714 0.1387 0.143 Uiso 1 1 calc GR . . . .
H2B H 0.2085 0.4313 0.2342 0.143 Uiso 1 1 calc GR . . . .
H2C H 0.1577 0.5350 0.1393 0.143 Uiso 1 1 calc GR . . . .
C3 C -0.0572(10) 0.3802(7) 0.3038(6) 0.108(2) Uani 1 1 d . . . . .
H3A H -0.1507 0.4058 0.3333 0.162 Uiso 1 1 calc GR . . . .
H3B H 0.0223 0.3641 0.3594 0.162 Uiso 1 1 calc GR . . . .
H3C H -0.0726 0.2922 0.2627 0.162 Uiso 1 1 calc GR . . . .
C4 C 0.0640(14) 0.6350(12) 0.2953(8) 0.061(3) Uani 0.56(2) 1 d . . P A 1
H4A H 0.1540 0.6038 0.3395 0.073 Uiso 0.56(2) 1 calc R . P A 1
H4B H 0.0951 0.7076 0.2457 0.073 Uiso 0.56(2) 1 calc R . P A 1
O1 O 0.3283(9) 0.6374(10) 0.4984(7) 0.093(2) Uani 0.5 1 d . . P . .
C5 C -0.0550(14) 0.7002(14) 0.3623(10) 0.090(4) Uani 0.56(2) 1 d . . P A 1
H5A H -0.0884 0.6252 0.4093 0.108 Uiso 0.56(2) 1 calc R . P A 1
H5B H -0.1437 0.7321 0.3170 0.108 Uiso 0.56(2) 1 calc R . P A 1
V1 V 0.53132(15) 0.47296(15) 0.49481(12) 0.0492(4) Uani 0.5 1 d . . P . .
Cl4 Cl 0.0828(18) 0.8175(12) 0.4531(6) 0.097(3) Uani 0.44(2) 1 d . . P A 2
C6 C 0.088(3) 0.658(3) 0.385(2) 0.161(12) Uani 0.44(2) 1 d . . P A 2
H6A H 0.1881 0.6469 0.3592 0.193 Uiso 0.44(2) 1 calc R . P A 2
H6B H 0.0732 0.5762 0.4319 0.193 Uiso 0.44(2) 1 calc R . P A 2
C7 C -0.022(3) 0.6489(19) 0.3006(15) 0.092(5) Uani 0.44(2) 1 d . . P A 2
H7A H -0.0096 0.7318 0.2543 0.111 Uiso 0.44(2) 1 calc R . P A 2
H7B H -0.1225 0.6560 0.3261 0.111 Uiso 0.44(2) 1 calc R . P A 2

loop_
_atom_site_aniso_label
_atom_site_aniso_U_11
_atom_site_aniso_U_22
_atom_site_aniso_U_33
_atom_site_aniso_U_23
_atom_site_aniso_U_13
_atom_site_aniso_U_12
Cl1 0.1224(13) 0.0853(10) 0.1003(11) -0.0101(8) 0.0256(9) -0.0491(9)
Cl2 0.1303(14) 0.1103(12) 0.0724(9) -0.0136(7) 0.0409(9) -0.0382(10)
Cl3 0.098(3) 0.075(2) 0.084(2) -0.0260(16) 0.009(2) 0.001(2)
N1 0.089(3) 0.058(2) 0.063(2) -0.0062(17) 0.006(2) -0.0025(19)
C1 0.084(4) 0.103(4) 0.076(3) -0.005(3) 0.003(3) 0.006(3)
C2 0.087(4) 0.091(4) 0.111(5) 0.002(4) 0.021(3) 0.002(3)
C3 0.148(6) 0.071(4) 0.110(5) 0.014(3) 0.037(4) -0.007(4)
C4 0.049(5) 0.075(6) 0.059(5) -0.004(4) 0.009(4) -0.003(4)
O1 0.076(4) 0.097(6) 0.104(6) 0.003(5) -0.002(4) 0.046(4)
C5 0.087(8) 0.097(8) 0.092(8) -0.046(6) 0.033(6) -0.015(6)
V1 0.0491(10) 0.0449(10) 0.0546(8) 0.0017(7) 0.0101(7) 0.0069(6)
Cl4 0.125(6) 0.091(4) 0.076(3) -0.022(3) 0.021(3) -0.026(4)
C6 0.13(2) 0.17(2) 0.18(2) -0.105(18) 0.014(15) -0.020(15)
C7 0.094(13) 0.085(10) 0.098(12) -0.022(9) 0.012(11) -0.019(10)

loop_
_atom_type_symbol
_atom_type_description
_atom_type_scat_dispersion_real
_atom_type_scat_dispersion_imag
_atom_type_scat_source
C C 0.0181 0.0091 'International Tables Vol C Tables 4.2.6.8 and 6.1.1.4'
H H 0.0000 0.0000 'International Tables Vol C Tables 4.2.6.8 and 6.1.1.4'
Cl Cl 0.3639 0.7018 'International Tables Vol C Tables 4.2.6.8 and 6.1.1.4'
N N 0.0311 0.0180 'International Tables Vol C Tables 4.2.6.8 and 6.1.1.4'
O O 0.0492 0.0322 'International Tables Vol C Tables 4.2.6.8 and 6.1.1.4'
V V 0.0687 2.1097 'International Tables Vol C Tables 4.2.6.8 and 6.1.1.4'

loop_
_geom_angle_atom_site_label_1
_geom_angle_atom_site_label_2
_geom_angle_atom_site_label_3
_geom_angle
_geom_angle_site_symmetry_1
_geom_angle_site_symmetry_3
_geom_angle_publ_flag
V1 Cl1 V1 18.72(5) 3_666 . ?
V1 Cl2 V1 18.39(6) 3_666 . ?
C1 N1 C2 108.5(5) . . ?
C1 N1 C3 110.3(5) . . ?
C1 N1 C4 116.2(6) . . ?
C1 N1 C7 96.9(9) . . ?
C2 N1 C4 96.5(6) . . ?
C2 N1 C7 123.9(10) . . ?
C3 N1 C2 109.2(5) . . ?
C3 N1 C4 114.9(6) . . ?
C3 N1 C7 107.1(8) . . ?
C5 C4 N1 107.2(9) . . ?
V1 O1 V1 4.28(14) 3_666 . ?
C4 C5 Cl3 111.3(8) . . ?
Cl1 V1 Cl1 161.28(5) 3_666 . ?
Cl1 V1 Cl2 85.35(7) . . ?
Cl1 V1 Cl2 87.74(8) 3_666 . ?
Cl1 V1 O1 81.8(3) 3_666 . ?
Cl2 V1 Cl1 90.54(8) 3_666 . ?
Cl2 V1 Cl1 90.56(8) 3_666 3_666 ?
Cl2 V1 Cl2 161.61(6) 3_666 . ?
Cl2 V1 O1 84.9(2) 3_666 . ?
O1 V1 Cl1 79.7(2) . . ?
O1 V1 Cl1 99.5(4) 3_666 3_666 ?
O1 V1 Cl1 98.8(4) 3_666 . ?
O1 V1 Cl2 99.1(3) 3_666 . ?
O1 V1 Cl2 99.2(3) 3_666 3_666 ?
O1 V1 Cl2 76.8(2) . . ?
O1 V1 O1 175.72(14) 3_666 . ?
V1 V1 Cl1 76.8(2) 3_666 . ?
V1 V1 Cl1 84.5(2) 3_666 3_666 ?
V1 V1 Cl2 93.4(2) 3_666 3_666 ?
V1 V1 Cl2 68.2(2) 3_666 . ?
V1 V1 O1 9.0(3) 3_666 . ?
V1 V1 O1 166.7(4) 3_666 3_666 ?
C7 C6 Cl4 114(2) . . ?
C6 C7 N1 113.0(19) . . ?

loop_
_geom_bond_atom_site_label_1
_geom_bond_atom_site_label_2
_geom_bond_distance
_geom_bond_site_symmetry_2
_geom_bond_publ_flag
Cl1 V1 2.296(2) 3_666 ?
Cl1 V1 2.348(2) . ?
Cl2 V1 2.229(2) 3_666 ?
Cl2 V1 2.396(2) . ?
Cl3 C5 1.725(13) . ?
N1 C1 1.471(8) . ?
N1 C2 1.500(8) . ?
N1 C3 1.480(8) . ?
N1 C4 1.549(11) . ?
N1 C7 1.582(18) . ?
C4 C5 1.526(16) . ?
O1 V1 2.327(7) . ?
O1 V1 1.584(7) 3_666 ?
V1 Cl1 2.296(2) 3_666 ?
V1 Cl2 2.229(2) 3_666 ?
V1 O1 1.584(7) 3_666 ?
V1 V1 0.757(2) 3_666 ?
Cl4 C6 1.70(2) . ?
C6 C7 1.37(3) . ?
